data_1570993
loop_
_publ_author_name
'Santra, Aakash'
'Das, Avijit'
'Kaur, Simarjeet'
'Jain, Priya'
'Ingole, Pravin P.'
'Paria, Sayantan'

_publ_section_title
;
 Catalytic reduction of oxygen to water by non-heme iron complexes:
 exploring the effect of the secondary coordination sphere proton
 exchanging site.
;
_journal_issue 11
_journal_name_full 'Chemical science'
_journal_page_first 4095
_journal_page_last 4105
_journal_paper_doi 10.1039/d3sc06753j
_journal_volume 15
_journal_year 2024
_chemical_formula_moiety '0.066(C36 H33 B Fe N7 O2), 0.066(C24 H20 B), 0.066(C2 H3 N)'
_chemical_formula_sum 'C4.327869 H4.327869 B0.131148 Fe0.065574 N0.52459 O0.196721'
_chemical_formula_weight 71.922
_space_group_crystal_system monoclinic
_space_group_IT_number 14
_space_group_name_Hall '-P 2ybc'
_space_group_name_H-M_alt 'P 1 21/c 1'
_symmetry_Int_Tables_number 14
_atom_sites_solution_primary iterative
_audit_creation_date 2023-08-22
_audit_creation_method
;
Olex2 1.5
(compiled 2023.03.06 svn.rbb2c1857 for OlexSys, GUI svn.r6748)
;
_audit_update_record
;
2023-08-23 deposited with the CCDC.	2024-02-01 downloaded from the CCDC.
;
_cell_angle_alpha 90
_cell_angle_beta 109.232(2)
_cell_angle_gamma 90
_cell_formula_units_Z 61
_cell_length_a 18.5453(11)
_cell_length_b 15.6403(8)
_cell_length_c 21.1386(11)
_cell_measurement_reflns_used 9177
_cell_measurement_temperature 116(2)
_cell_measurement_theta_max 21.03
_cell_measurement_theta_min 2.21
_cell_volume 5789.2(5)
_computing_molecular_graphics 'Olex2 1.5 (Dolomanov et al., 2009)'
_computing_publication_material 'Olex2 1.5 (Dolomanov et al., 2009)'
_computing_structure_refinement 'olex2.refine 1.5 (Bourhis et al., 2015)'
_computing_structure_solution 'olex2.solve 1.5 (Bourhis et al., 2015)'
_diffrn_ambient_temperature 116.00
_diffrn_measured_fraction_theta_full 0.9928
_diffrn_measured_fraction_theta_max 0.9928
_diffrn_measurement_device_type 'Bruker APEX-II CCD'
_diffrn_radiation_type 'Mo K\a'
_diffrn_radiation_wavelength 0.71073
_diffrn_reflns_av_R_equivalents 0.1461
_diffrn_reflns_av_unetI/netI 0.0620
_diffrn_reflns_Laue_measured_fraction_full 0.9928
_diffrn_reflns_Laue_measured_fraction_max 0.9928
_diffrn_reflns_limit_h_max 22
_diffrn_reflns_limit_h_min -22
_diffrn_reflns_limit_k_max 18
_diffrn_reflns_limit_k_min -18
_diffrn_reflns_limit_l_max 25
_diffrn_reflns_limit_l_min -25
_diffrn_reflns_number 153314
_diffrn_reflns_point_group_measured_fraction_full 0.9928
_diffrn_reflns_point_group_measured_fraction_max 0.9928
_diffrn_reflns_theta_full 25.0826
_diffrn_reflns_theta_max 25.08
_diffrn_reflns_theta_min 1.75
_exptl_absorpt_coefficient_mu 0.315
_exptl_crystal_density_diffrn 1.258
_exptl_crystal_description Block
_exptl_crystal_F_000 2314.755
_refine_diff_density_max 0.5523
_refine_diff_density_min -0.5435
_refine_diff_density_rms 0.0844
_refine_ls_d_res_high 0.8383
_refine_ls_d_res_low 11.6647
_refine_ls_extinction_coef 0.0010(2)
_refine_ls_extinction_expression Fc^*^=kFc[1+0.001xFc^2^\l^3^/sin(2\q)]^-1/4^
_refine_ls_goodness_of_fit_ref 1.0575
_refine_ls_matrix_type full
_refine_ls_number_constraints 102
_refine_ls_number_parameters 682
_refine_ls_number_reflns 10215
_refine_ls_number_restraints 0
_refine_ls_restrained_S_all 1.0575
_refine_ls_R_factor_all 0.0734
_refine_ls_R_factor_gt 0.0524
_refine_ls_shift/su_max 0.0008
_refine_ls_shift/su_mean 0.0000
_refine_ls_structure_factor_coef Fsqd
_refine_ls_weighting_details 'w=1/[\s^2^(Fo^2^)+(0.0554P)^2^+5.3422P] where P=(Fo^2^+2Fc^2^)/3'
_refine_ls_weighting_scheme calc
_refine_ls_wR_factor_gt 0.1271
_refine_ls_wR_factor_ref 0.1419
_reflns_Friedel_coverage 0.0
_reflns_limit_h_max 20
_reflns_limit_h_min -22
_reflns_limit_k_max 18
_reflns_limit_k_min 0
_reflns_limit_l_max 25
_reflns_limit_l_min 0
_reflns_number_gt 7742
_reflns_number_total 10215
_reflns_threshold_expression I>=2u(I)
_cod_data_source_file d3sc06753j2.cif
_cod_data_source_block SP190523AKZOxFeIII_0m_a
_cod_depositor_comments 'Adding full bibliography for 1570991--1570993.cif.'
_cod_original_cell_volume 5789.2(6)
_cod_database_code 1570993
_olex2_refinement_description
;
1. Fixed Uiso
 At 1.2 times of:
  All C(H) groups
 At 1.5 times of:
  All C(H,H,H) groups
2.a Aromatic/amide H refined with riding coordinates:
 C2(H2), C3(H3), C4(H4), C5(H5), C6(H6), C17(H17), C16(H16), C15(H15), C8(H8),
 C9(H9), C10(H10), C26(H26), C27(H27), C28(H28), C29(H29), C30(H30), C32(H32),
 C33(H33), C34(H34), C35(H35), C36(H36), C48(H48), C47(H47), C46(H46), C45(H45),
  C44(H44), C56(H56), C57(H57), C58(H58), C59(H59), C60(H60), C50(H50),
 C51(H51), C52(H52), C53(H53), C54(H54), C42(H42), C41(H41), C40(H40), C39(H39),
  C38(H38)
2.b Idealised Me refined as rotating group:
 C20(H20a,H20b,H20c), C22(H22a,H22b,H22c), C24(H24a,H24b,H24c), C13(H13a,H13b,
 H13c), C62(H62a,H62b,H62c)
;
_olex2_submission_special_instructions 'No special instructions were received'

loop_
_space_group_symop_id
_space_group_symop_operation_xyz
1 x,y,z
2 -x,y+1/2,-z+1/2
3 -x,-y,-z
4 x,-y-1/2,z-1/2

loop_
_atom_site_label
_atom_site_type_symbol
_atom_site_fract_x
_atom_site_fract_y
_atom_site_fract_z
_atom_site_U_iso_or_equiv
_atom_site_adp_type
_atom_site_occupancy
Fe1_1 Fe 0.16548(2) 0.42547(2) 0.237073(19) 0.01986(12) Uani 1.000000
O1_1 O 0.03862(10) 0.48788(12) 0.12562(9) 0.0211(4) Uani 1.000000
O2_1 O 0.02386(11) 0.49733(12) 0.24115(9) 0.0223(4) Uani 1.000000
N1_1 N 0.33116(14) 0.34312(16) 0.30243(12) 0.0278(6) Uani 1.000000
N2_1 N 0.24366(13) 0.39654(14) 0.20069(11) 0.0222(5) Uani 1.000000
N3_1 N 0.10995(13) 0.45279(13) 0.14754(11) 0.0196(5) Uani 1.000000
N4_1 N 0.22345(14) 0.39816(14) 0.32712(11) 0.0225(5) Uani 1.000000
N5_1 N 0.09118(13) 0.45734(14) 0.27548(11) 0.0199(5) Uani 1.000000
N6_1 N 0.20431(13) 0.54231(15) 0.24881(11) 0.0235(5) Uani 1.000000
N7_1 N 0.13398(13) 0.30709(15) 0.22693(11) 0.0211(5) Uani 1.000000
C1_1 C 0.39510(17) 0.2841(2) 0.32746(16) 0.0322(7) Uani 1.000000
C2_1 C 0.3812(2) 0.1980(2) 0.3160(2) 0.0492(10) Uani 1.000000
C3_1 C 0.4414(3) 0.1411(3) 0.3397(3) 0.0854(17) Uani 1.000000
C4_1 C 0.5140(3) 0.1720(3) 0.3743(3) 0.0882(18) Uani 1.000000
C5_1 C 0.5269(2) 0.2573(3) 0.3856(2) 0.0573(11) Uani 1.000000
C6_1 C 0.46750(18) 0.3145(2) 0.36146(16) 0.0385(8) Uani 1.000000
C7_1 C 0.29287(17) 0.36297(18) 0.34868(15) 0.0262(6) Uani 1.000000
C8_1 C 0.32759(18) 0.34371(19) 0.41690(15) 0.0295(7) Uani 1.000000
C9_1 C 0.28894(18) 0.36057(19) 0.46119(15) 0.0294(7) Uani 1.000000
C10_1 C 0.21603(18) 0.39449(18) 0.43832(14) 0.0272(7) Uani 1.000000
C11_1 C 0.18465(17) 0.41274(17) 0.37147(13) 0.0224(6) Uani 1.000000
C12_1 C 0.10797(17) 0.44905(17) 0.34005(14) 0.0228(6) Uani 1.000000
C13_1 C 0.05695(18) 0.47222(19) 0.37858(14) 0.0277(7) Uani 1.000000
C14_1 C 0.31200(17) 0.36494(19) 0.23406(15) 0.0265(6) Uani 1.000000
C15_1 C 0.36563(19) 0.3521(2) 0.20149(17) 0.0383(8) Uani 1.000000
C16_1 C 0.34681(19) 0.3732(2) 0.13487(17) 0.0406(8) Uani 1.000000
C17_1 C 0.27475(17) 0.4044(2) 0.09955(15) 0.0299(7) Uani 1.000000
C18_1 C 0.22386(17) 0.41495(17) 0.13366(13) 0.0223(6) Uani 1.000000
C19_1 C 0.14546(16) 0.44558(17) 0.10381(13) 0.0212(6) Uani 1.000000
C20_1 C 0.11048(17) 0.46488(19) 0.03100(14) 0.0269(7) Uani 1.000000
C21_1 C 0.12217(16) 0.23496(18) 0.22411(13) 0.0206(6) Uani 1.000000
C22_1 C 0.10891(18) 0.14313(17) 0.22128(15) 0.0264(7) Uani 1.000000
C23_1 C 0.22947(17) 0.61020(19) 0.25348(14) 0.0257(6) Uani 1.000000
C24_1 C 0.2621(2) 0.6952(2) 0.25938(18) 0.0391(8) Uani 1.000000
C25_1 C -0.08079(16) 0.53882(17) 0.13994(13) 0.0219(6) Uani 1.000000
C26_1 C -0.06252(17) 0.62459(18) 0.13563(14) 0.0258(6) Uani 1.000000
C27_1 C -0.11841(19) 0.68665(19) 0.11131(15) 0.0304(7) Uani 1.000000
C28_1 C -0.19425(19) 0.6637(2) 0.09134(16) 0.0335(7) Uani 1.000000
C29_1 C -0.21424(18) 0.5793(2) 0.09560(15) 0.0312(7) Uani 1.000000
C30_1 C -0.15739(17) 0.51785(19) 0.12007(14) 0.0260(6) Uani 1.000000
C31_1 C -0.03854(15) 0.37144(17) 0.16269(14) 0.0214(6) Uani 1.000000
C32_1 C -0.05797(17) 0.33080(18) 0.21359(14) 0.0257(6) Uani 1.000000
C33_1 C -0.08264(17) 0.24673(19) 0.20856(15) 0.0297(7) Uani 1.000000
C34_1 C -0.08977(18) 0.20058(19) 0.15049(17) 0.0327(7) Uani 1.000000
C35_1 C -0.07176(17) 0.23889(19) 0.09916(15) 0.0299(7) Uani 1.000000
C36_1 C -0.04639(17) 0.32292(18) 0.10532(15) 0.0254(6) Uani 1.000000
B1_1 B -0.01284(18) 0.4702(2) 0.16832(15) 0.0203(7) Uani 1.000000
H2_1 H 0.3312(2) 0.1780(2) 0.2924(2) 0.0590(12) Uiso 1.000000
H3_1 H 0.4332(3) 0.0815(3) 0.3323(3) 0.102(2) Uiso 1.000000
H4_1 H 0.5553(3) 0.1330(3) 0.3903(3) 0.106(2) Uiso 1.000000
H5_1 H 0.5767(2) 0.2774(3) 0.4099(2) 0.0688(14) Uiso 1.000000
H6_1 H 0.47628(18) 0.3741(2) 0.36817(16) 0.0462(10) Uiso 1.000000
H8_1 H 0.37725(18) 0.31929(19) 0.43239(15) 0.0354(8) Uiso 1.000000
H9_1 H 0.31247(18) 0.34884(19) 0.50755(15) 0.0352(8) Uiso 1.000000
H10_1 H 0.18841(18) 0.40488(18) 0.46824(14) 0.0327(8) Uiso 1.000000
H13a_1 H 0.0836(4) 0.5117(10) 0.4147(6) 0.0415(10) Uiso 1.000000
H13b_1 H 0.0108(5) 0.4998(11) 0.3487(3) 0.0415(10) Uiso 1.000000
H13c_1 H 0.0427(9) 0.4205(2) 0.3977(8) 0.0415(10) Uiso 1.000000
H15_1 H 0.41450(19) 0.3291(2) 0.22512(17) 0.0459(10) Uiso 1.000000
H16_1 H 0.38354(19) 0.3664(2) 0.11280(17) 0.0487(10) Uiso 1.000000
H17_1 H 0.26105(17) 0.4180(2) 0.05329(15) 0.0359(8) Uiso 1.000000
H20a_1 H 0.1275(9) 0.4225(8) 0.00487(14) 0.0404(10) Uiso 1.000000
H20b_1 H 0.05472(17) 0.4628(12) 0.0185(3) 0.0404(10) Uiso 1.000000
H20c_1 H 0.1262(9) 0.5221(5) 0.0218(2) 0.0404(10) Uiso 1.000000
H22a_1 H 0.0578(5) 0.13155(18) 0.2233(10) 0.0396(10) Uiso 1.000000
H22b_1 H 0.1128(11) 0.1204(3) 0.1793(5) 0.0396(10) Uiso 1.000000
H22c_1 H 0.1472(7) 0.1156(2) 0.2593(6) 0.0396(10) Uiso 1.000000
H24a_1 H 0.2377(9) 0.7321(4) 0.2839(10) 0.0586(12) Uiso 1.000000
H24b_1 H 0.3171(3) 0.6921(3) 0.2837(10) 0.0586(12) Uiso 1.000000
H24c_1 H 0.2536(12) 0.7188(6) 0.21456(18) 0.0586(12) Uiso 1.000000
H26_1 H -0.01032(17) 0.64109(18) 0.14973(14) 0.0310(8) Uiso 1.000000
H27_1 H -0.10436(19) 0.74457(19) 0.10849(15) 0.0365(8) Uiso 1.000000
H28_1 H -0.23279(19) 0.7058(2) 0.07465(16) 0.0402(9) Uiso 1.000000
H29_1 H -0.26653(18) 0.5632(2) 0.08190(15) 0.0374(8) Uiso 1.000000
H30_1 H -0.17169(17) 0.46008(19) 0.12316(14) 0.0312(8) Uiso 1.000000
H32_1 H -0.05412(17) 0.36195(18) 0.25315(14) 0.0308(8) Uiso 1.000000
H33_1 H -0.09463(17) 0.22073(19) 0.24448(15) 0.0357(8) Uiso 1.000000
H34_1 H -0.10696(18) 0.14298(19) 0.14640(17) 0.0392(9) Uiso 1.000000
H35_1 H -0.07669(17) 0.20778(19) 0.05935(15) 0.0359(8) Uiso 1.000000
H36_1 H -0.03397(17) 0.34826(18) 0.06939(15) 0.0304(8) Uiso 1.000000
C37_3 C 0.29577(17) 0.56497(17) 0.55949(14) 0.0238(6) Uani 1.000000
C38_3 C 0.36983(18) 0.53240(19) 0.57504(16) 0.0306(7) Uani 1.000000
C39_3 C 0.4069(2) 0.5261(2) 0.52742(18) 0.0381(8) Uani 1.000000
C40_3 C 0.3712(2) 0.5540(2) 0.46277(18) 0.0385(8) Uani 1.000000
C41_3 C 0.2983(2) 0.58653(19) 0.44573(16) 0.0352(8) Uani 1.000000
C42_3 C 0.26158(19) 0.59192(18) 0.49313(15) 0.0280(7) Uani 1.000000
C43_3 C 0.19865(16) 0.47606(17) 0.59722(13) 0.0218(6) Uani 1.000000
C44_3 C 0.12196(17) 0.46746(18) 0.55910(14) 0.0239(6) Uani 1.000000
C45_3 C 0.08622(18) 0.38765(19) 0.54307(14) 0.0291(7) Uani 1.000000
C46_3 C 0.12727(19) 0.31327(19) 0.56421(15) 0.0318(7) Uani 1.000000
C47_3 C 0.20347(19) 0.31920(18) 0.60200(15) 0.0305(7) Uani 1.000000
C48_3 C 0.23811(17) 0.39880(17) 0.61846(14) 0.0244(6) Uani 1.000000
C49_3 C 0.30181(16) 0.57167(18) 0.69126(14) 0.0242(6) Uani 1.000000
C50_3 C 0.2782(2) 0.5377(2) 0.74258(16) 0.0348(7) Uani 1.000000
C51_3 C 0.3191(2) 0.5499(2) 0.80999(17) 0.0464(9) Uani 1.000000
C52_3 C 0.3863(2) 0.5960(2) 0.82893(17) 0.0449(9) Uani 1.000000
C53_3 C 0.4109(2) 0.6299(2) 0.78004(18) 0.0445(9) Uani 1.000000
C54_3 C 0.36948(18) 0.6189(2) 0.71296(16) 0.0346(7) Uani 1.000000
C55_3 C 0.19463(17) 0.65260(18) 0.60250(14) 0.0241(6) Uani 1.000000
C56_3 C 0.21846(18) 0.73116(18) 0.58370(14) 0.0275(7) Uani 1.000000
C57_3 C 0.17791(19) 0.80657(19) 0.57981(16) 0.0330(7) Uani 1.000000
C58_3 C 0.11068(19) 0.80760(19) 0.59435(15) 0.0317(7) Uani 1.000000
C59_3 C 0.08543(18) 0.73171(19) 0.61427(16) 0.0310(7) Uani 1.000000
C60_3 C 0.12785(18) 0.65641(18) 0.61915(15) 0.0282(7) Uani 1.000000
B2_3 B 0.24719(19) 0.5669(2) 0.61251(16) 0.0232(7) Uani 1.000000
H38_3 H 0.39582(18) 0.51389(19) 0.61955(16) 0.0367(8) Uiso 1.000000
H39_3 H 0.4569(2) 0.5026(2) 0.53962(18) 0.0457(10) Uiso 1.000000
H40_3 H 0.3966(2) 0.5509(2) 0.43043(18) 0.0462(10) Uiso 1.000000
H41_3 H 0.2729(2) 0.60539(19) 0.40120(16) 0.0423(9) Uiso 1.000000
H42_3 H 0.21134(19) 0.61476(18) 0.48009(15) 0.0336(8) Uiso 1.000000
H44_3 H 0.09268(17) 0.51763(18) 0.54333(14) 0.0287(7) Uiso 1.000000
H45_3 H 0.03348(18) 0.38469(19) 0.51752(14) 0.0350(8) Uiso 1.000000
H46_3 H 0.10343(19) 0.25904(19) 0.55290(15) 0.0382(9) Uiso 1.000000
H47_3 H 0.23251(19) 0.26865(18) 0.61690(15) 0.0366(9) Uiso 1.000000
H48_3 H 0.29051(17) 0.40109(17) 0.64511(14) 0.0293(8) Uiso 1.000000
H50_3 H 0.2324(2) 0.5050(2) 0.73081(16) 0.0418(9) Uiso 1.000000
H51_3 H 0.3007(2) 0.5263(2) 0.84322(17) 0.0557(11) Uiso 1.000000
H52_3 H 0.4149(2) 0.6040(2) 0.87494(17) 0.0539(11) Uiso 1.000000
H53_3 H 0.4572(2) 0.6616(2) 0.79233(18) 0.0534(11) Uiso 1.000000
H54_3 H 0.38774(18) 0.6444(2) 0.68037(16) 0.0416(9) Uiso 1.000000
H56_3 H 0.26445(18) 0.73261(18) 0.57318(14) 0.0330(8) Uiso 1.000000
H57_3 H 0.19662(19) 0.85800(19) 0.56701(16) 0.0396(9) Uiso 1.000000
H58_3 H 0.08226(19) 0.85895(19) 0.59084(15) 0.0380(8) Uiso 1.000000
H59_3 H 0.03930(18) 0.73093(19) 0.62459(16) 0.0372(8) Uiso 1.000000
H60_3 H 0.11044(18) 0.60585(18) 0.63442(15) 0.0339(8) Uiso 1.000000
N8_4 N 0.6656(2) 0.0664(3) 0.4839(2) 0.0771(12) Uani 1.000000
C61_4 C 0.6947(2) 0.1192(3) 0.51928(19) 0.0462(9) Uani 1.000000
C62_4 C 0.7303(2) 0.1870(2) 0.5641(2) 0.0506(10) Uani 1.000000
H62a_4 H 0.7834(5) 0.1933(11) 0.5655(10) 0.0759(15) Uiso 1.000000
H62b_4 H 0.7026(9) 0.2405(4) 0.5485(8) 0.0759(15) Uiso 1.000000
H62c_4 H 0.7293(14) 0.1737(8) 0.6092(4) 0.0759(15) Uiso 1.000000

loop_
_atom_site_aniso_label
_atom_site_aniso_U_11
_atom_site_aniso_U_22
_atom_site_aniso_U_33
_atom_site_aniso_U_12
_atom_site_aniso_U_13
_atom_site_aniso_U_23
Fe1_1 0.0282(2) 0.0162(2) 0.0175(2) -0.00128(16) 0.01068(16) 0.00019(15)
O1_1 0.0255(10) 0.0198(10) 0.0213(10) 0.0036(8) 0.0121(8) 0.0019(8)
O2_1 0.0292(11) 0.0199(10) 0.0193(10) 0.0012(8) 0.0103(8) -0.0013(8)
N1_1 0.0259(13) 0.0303(14) 0.0269(13) 0.0019(11) 0.0083(11) 0.0064(11)
N2_1 0.0301(13) 0.0172(12) 0.0214(12) -0.0041(10) 0.0112(10) 0.0008(9)
N3_1 0.0267(13) 0.0133(11) 0.0227(12) -0.0014(9) 0.0134(10) -0.0001(9)
N4_1 0.0307(14) 0.0175(12) 0.0209(12) -0.0047(10) 0.0105(10) -0.0013(9)
N5_1 0.0294(13) 0.0135(11) 0.0173(12) -0.0031(9) 0.0081(10) -0.0014(9)
N6_1 0.0294(13) 0.0246(14) 0.0187(12) 0.0024(11) 0.0109(10) 0.0026(10)
N7_1 0.0261(13) 0.0213(14) 0.0183(12) 0.0020(10) 0.0103(10) -0.0002(10)
C1_1 0.0264(16) 0.0343(18) 0.0370(18) 0.0029(13) 0.0119(14) 0.0110(14)
C2_1 0.040(2) 0.033(2) 0.072(3) 0.0030(16) 0.0148(19) 0.0157(18)
C3_1 0.065(3) 0.038(2) 0.140(5) 0.015(2) 0.017(3) 0.026(3)
C4_1 0.046(3) 0.065(3) 0.139(5) 0.022(2) 0.010(3) 0.048(3)
C5_1 0.031(2) 0.073(3) 0.063(3) 0.0035(19) 0.0082(18) 0.029(2)
C6_1 0.0312(18) 0.051(2) 0.0337(18) -0.0025(15) 0.0105(14) 0.0139(15)
C7_1 0.0300(16) 0.0221(15) 0.0284(16) -0.0077(12) 0.0123(13) 0.0002(12)
C8_1 0.0321(17) 0.0265(16) 0.0268(16) -0.0047(13) 0.0057(13) 0.0052(12)
C9_1 0.0402(18) 0.0252(16) 0.0205(15) -0.0082(13) 0.0070(13) 0.0010(12)
C10_1 0.0406(18) 0.0198(15) 0.0226(15) -0.0072(13) 0.0123(13) -0.0026(12)
C11_1 0.0332(16) 0.0158(14) 0.0208(14) -0.0067(12) 0.0123(12) -0.0023(11)
C12_1 0.0331(16) 0.0168(14) 0.0199(14) -0.0049(11) 0.0107(12) -0.0004(11)
C13_1 0.0431(18) 0.0229(16) 0.0209(15) -0.0009(13) 0.0158(13) 0.0020(12)
C14_1 0.0278(16) 0.0265(16) 0.0270(16) -0.0010(12) 0.0118(13) 0.0015(12)
C15_1 0.0328(18) 0.048(2) 0.0374(19) 0.0081(15) 0.0156(15) 0.0116(16)
C16_1 0.0354(19) 0.056(2) 0.0383(19) 0.0073(16) 0.0230(16) 0.0077(17)
C17_1 0.0340(17) 0.0337(17) 0.0266(16) 0.0047(13) 0.0162(13) 0.0050(13)
C18_1 0.0344(16) 0.0151(14) 0.0212(14) -0.0006(12) 0.0145(12) 0.0017(11)
C19_1 0.0293(15) 0.0167(14) 0.0200(14) -0.0010(11) 0.0116(12) -0.0000(11)
C20_1 0.0338(17) 0.0288(16) 0.0215(15) 0.0048(13) 0.0138(13) 0.0032(12)
C21_1 0.0293(15) 0.0219(16) 0.0134(13) 0.0019(12) 0.0107(11) 0.0005(11)
C22_1 0.0389(18) 0.0176(15) 0.0263(16) 0.0000(12) 0.0156(13) 0.0009(12)
C23_1 0.0350(17) 0.0236(17) 0.0208(15) -0.0029(13) 0.0125(13) 0.0012(12)
C24_1 0.052(2) 0.0220(17) 0.043(2) -0.0095(15) 0.0155(17) -0.0026(14)
C25_1 0.0331(16) 0.0193(14) 0.0170(13) 0.0010(12) 0.0135(12) 0.0001(11)
C26_1 0.0328(17) 0.0244(16) 0.0255(15) 0.0017(12) 0.0167(13) -0.0003(12)
C27_1 0.0469(19) 0.0165(15) 0.0348(17) 0.0042(13) 0.0227(15) 0.0017(12)
C28_1 0.043(2) 0.0263(17) 0.0347(18) 0.0114(14) 0.0182(15) 0.0071(13)
C29_1 0.0307(17) 0.0305(17) 0.0336(17) 0.0050(14) 0.0124(14) 0.0020(14)
C30_1 0.0342(17) 0.0205(15) 0.0253(15) -0.0005(12) 0.0126(13) -0.0013(12)
C31_1 0.0216(14) 0.0204(15) 0.0230(14) 0.0032(11) 0.0087(12) 0.0009(11)
C32_1 0.0339(16) 0.0211(15) 0.0241(15) -0.0013(12) 0.0122(13) -0.0005(12)
C33_1 0.0346(17) 0.0252(16) 0.0316(17) -0.0007(13) 0.0139(14) 0.0070(13)
C34_1 0.0332(17) 0.0157(15) 0.049(2) -0.0023(13) 0.0130(15) -0.0025(14)
C35_1 0.0365(17) 0.0236(16) 0.0316(17) 0.0018(13) 0.0139(14) -0.0075(13)
C36_1 0.0311(16) 0.0197(15) 0.0273(16) -0.0006(12) 0.0123(13) -0.0016(12)
B1_1 0.0287(17) 0.0196(16) 0.0158(15) -0.0007(13) 0.0116(13) -0.0020(12)
C37_3 0.0332(16) 0.0139(14) 0.0286(15) -0.0038(12) 0.0161(13) -0.0016(11)
C38_3 0.0362(18) 0.0262(16) 0.0339(17) -0.0029(13) 0.0178(14) -0.0018(13)
C39_3 0.043(2) 0.0309(18) 0.053(2) -0.0031(15) 0.0329(17) -0.0086(16)
C40_3 0.058(2) 0.0249(17) 0.049(2) -0.0103(15) 0.0400(18) -0.0075(15)
C41_3 0.060(2) 0.0219(16) 0.0330(18) -0.0036(15) 0.0273(16) 0.0008(13)
C42_3 0.0430(18) 0.0162(15) 0.0310(16) -0.0009(12) 0.0204(14) -0.0007(12)
C43_3 0.0321(16) 0.0189(14) 0.0211(14) -0.0010(12) 0.0180(12) 0.0019(11)
C44_3 0.0355(17) 0.0188(15) 0.0229(14) 0.0010(12) 0.0171(13) 0.0018(11)
C45_3 0.0373(18) 0.0329(17) 0.0212(15) -0.0088(14) 0.0151(13) -0.0032(13)
C46_3 0.052(2) 0.0222(16) 0.0285(16) -0.0096(14) 0.0222(15) -0.0042(13)
C47_3 0.053(2) 0.0143(15) 0.0330(17) 0.0025(13) 0.0266(16) 0.0019(12)
C48_3 0.0315(16) 0.0200(15) 0.0259(15) -0.0001(12) 0.0151(13) -0.0015(12)
C49_3 0.0302(16) 0.0185(14) 0.0267(15) 0.0012(12) 0.0133(12) -0.0023(12)
C50_3 0.0436(19) 0.0339(18) 0.0290(17) -0.0094(15) 0.0147(14) 0.0001(14)
C51_3 0.063(2) 0.051(2) 0.0266(18) -0.0100(19) 0.0164(17) 0.0002(16)
C52_3 0.052(2) 0.048(2) 0.0283(18) 0.0023(17) 0.0037(16) -0.0089(15)
C53_3 0.0356(19) 0.052(2) 0.044(2) -0.0101(16) 0.0110(16) -0.0186(17)
C54_3 0.0361(18) 0.0368(19) 0.0358(18) -0.0058(14) 0.0181(15) -0.0067(14)
C55_3 0.0332(16) 0.0214(15) 0.0190(14) -0.0015(12) 0.0103(12) -0.0023(11)
C56_3 0.0373(17) 0.0213(15) 0.0297(16) 0.0001(13) 0.0187(14) 0.0002(12)
C57_3 0.052(2) 0.0162(15) 0.0384(18) 0.0014(14) 0.0259(16) 0.0006(13)
C58_3 0.0446(19) 0.0202(15) 0.0327(17) 0.0077(13) 0.0161(15) 0.0011(13)
C59_3 0.0368(18) 0.0256(16) 0.0372(18) 0.0030(13) 0.0212(15) -0.0025(13)
C60_3 0.0402(18) 0.0174(15) 0.0321(16) -0.0002(13) 0.0188(14) 0.0000(12)
B2_3 0.0300(17) 0.0207(17) 0.0241(16) -0.0007(14) 0.0160(14) -0.0002(13)
N8_4 0.082(3) 0.061(3) 0.066(3) 0.022(2) -0.006(2) -0.013(2)
C61_4 0.052(2) 0.044(2) 0.043(2) 0.0137(18) 0.0148(18) 0.0100(18)
C62_4 0.059(2) 0.034(2) 0.061(2) -0.0006(17) 0.022(2) 0.0095(18)

loop_
_atom_type_symbol
_atom_type_scat_dispersion_real
_atom_type_scat_dispersion_imag
_atom_type_scat_Cromer_Mann_a1
_atom_type_scat_Cromer_Mann_a2
_atom_type_scat_Cromer_Mann_a3
_atom_type_scat_Cromer_Mann_a4
_atom_type_scat_Cromer_Mann_b1
_atom_type_scat_Cromer_Mann_b2
_atom_type_scat_Cromer_Mann_b3
_atom_type_scat_Cromer_Mann_b4
_atom_type_scat_Cromer_Mann_c
_atom_type_scat_source
_atom_type_scat_dispersion_source
B 0.00141 0.00067 2.05450 1.33260 1.09790 0.70680 23.21850 1.02100 60.34980 0.14030 -0.19320 'International Tables Volume C Table 6.1.1.4 (pp. 500-502)' 'Henke, Gullikson and Davis, At. Data and Nucl. Data Tables, 1993, 54, 2'
C 0.00347 0.00161 2.31000 1.02000 1.58860 0.86500 20.84390 10.20750 0.56870 51.65120 0.21560 'International Tables Volume C Table 6.1.1.4 (pp. 500-502)' 'Henke, Gullikson and Davis, At. Data and Nucl. Data Tables, 1993, 54, 2'
Fe 0.35822 0.84933 11.76950 7.35730 3.52220 2.30450 4.76110 0.30720 15.35350 76.88050 1.03690 'International Tables Volume C Table 6.1.1.4 (pp. 500-502)' 'Henke, Gullikson and Davis, At. Data and Nucl. Data Tables, 1993, 54, 2'
H 0.00000 0.00000 0.49300 0.32291 0.14019 0.04081 10.51090 26.12570 3.14236 57.79970 0.00304 'International Tables Volume C Table 6.1.1.4 (pp. 500-502)' 'Henke, Gullikson and Davis, At. Data and Nucl. Data Tables, 1993, 54, 2'
N 0.00653 0.00323 12.21260 3.13220 2.01250 1.16630 0.00570 9.89330 28.99750 0.58260 -11.52900 'International Tables Volume C Table 6.1.1.4 (pp. 500-502)' 'Henke, Gullikson and Davis, At. Data and Nucl. Data Tables, 1993, 54, 2'
O 0.01158 0.00611 3.04850 2.28680 1.54630 0.86700 13.27710 5.70110 0.32390 32.90890 0.25080 'International Tables Volume C Table 6.1.1.4 (pp. 500-502)' 'Henke, Gullikson and Davis, At. Data and Nucl. Data Tables, 1993, 54, 2'

loop_
_geom_angle_atom_site_label_1
_geom_angle_atom_site_label_2
_geom_angle_atom_site_label_3
_geom_angle
_geom_angle_site_symmetry_1
_geom_angle_site_symmetry_3
_geom_angle_publ_flag
N3_1 Fe1_1 N2_1 83.40(10) . . ?
N4_1 Fe1_1 N2_1 95.52(10) . . ?
N4_1 Fe1_1 N3_1 178.83(10) . . ?
N5_1 Fe1_1 N2_1 177.55(10) . . ?
N5_1 Fe1_1 N3_1 97.92(10) . . ?
N5_1 Fe1_1 N4_1 83.14(10) . . ?
N6_1 Fe1_1 N2_1 88.61(10) . . ?
N6_1 Fe1_1 N3_1 88.40(9) . . ?
N6_1 Fe1_1 N4_1 91.14(9) . . ?
N6_1 Fe1_1 N5_1 89.38(9) . . ?
N7_1 Fe1_1 N2_1 88.28(9) . . ?
N7_1 Fe1_1 N3_1 93.48(9) . . ?
N7_1 Fe1_1 N4_1 86.93(9) . . ?
N7_1 Fe1_1 N5_1 93.68(9) . . ?
N7_1 Fe1_1 N6_1 176.16(10) . . ?
B1_1 O1_1 N3_1 116.60(19) . . ?
B1_1 O2_1 N5_1 115.70(19) . . ?
C7_1 N1_1 C1_1 114.9(2) . . ?
C14_1 N1_1 C1_1 115.1(2) . . ?
C14_1 N1_1 C7_1 129.6(2) . . ?
C14_1 N2_1 Fe1_1 126.5(2) . . ?
C18_1 N2_1 Fe1_1 112.73(19) . . ?
C18_1 N2_1 C14_1 120.7(2) . . ?
O1_1 N3_1 Fe1_1 125.52(16) . . ?
C19_1 N3_1 Fe1_1 117.15(19) . . ?
C19_1 N3_1 O1_1 116.9(2) . . ?
C7_1 N4_1 Fe1_1 126.8(2) . . ?
C11_1 N4_1 Fe1_1 113.26(19) . . ?
C11_1 N4_1 C7_1 119.8(2) . . ?
O2_1 N5_1 Fe1_1 124.11(16) . . ?
C12_1 N5_1 Fe1_1 118.0(2) . . ?
C12_1 N5_1 O2_1 117.5(2) . . ?
C23_1 N6_1 Fe1_1 176.3(2) . . ?
C21_1 N7_1 Fe1_1 173.7(2) . . ?
C2_1 C1_1 N1_1 118.2(3) . . ?
C6_1 C1_1 N1_1 120.4(3) . . ?
C6_1 C1_1 C2_1 121.5(3) . . ?
C3_1 C2_1 C1_1 118.8(4) . . ?
H2_1 C2_1 C1_1 120.6(2) . . ?
H2_1 C2_1 C3_1 120.6(3) . . ?
C4_1 C3_1 C2_1 119.5(4) . . ?
H3_1 C3_1 C2_1 120.2(3) . . ?
H3_1 C3_1 C4_1 120.2(3) . . ?
C5_1 C4_1 C3_1 121.0(4) . . ?
H4_1 C4_1 C3_1 119.5(3) . . ?
H4_1 C4_1 C5_1 119.5(2) . . ?
C6_1 C5_1 C4_1 119.8(4) . . ?
H5_1 C5_1 C4_1 120.1(2) . . ?
H5_1 C5_1 C6_1 120.1(2) . . ?
C5_1 C6_1 C1_1 119.3(4) . . ?
H6_1 C6_1 C1_1 120.3(2) . . ?
H6_1 C6_1 C5_1 120.3(2) . . ?
N4_1 C7_1 N1_1 120.0(3) . . ?
C8_1 C7_1 N1_1 119.7(3) . . ?
C8_1 C7_1 N4_1 120.2(3) . . ?
C9_1 C8_1 C7_1 119.4(3) . . ?
H8_1 C8_1 C7_1 120.30(18) . . ?
H8_1 C8_1 C9_1 120.30(18) . . ?
C10_1 C9_1 C8_1 120.2(3) . . ?
H9_1 C9_1 C8_1 119.90(18) . . ?
H9_1 C9_1 C10_1 119.90(17) . . ?
C11_1 C10_1 C9_1 118.4(3) . . ?
H10_1 C10_1 C9_1 120.82(17) . . ?
H10_1 C10_1 C11_1 120.82(18) . . ?
C10_1 C11_1 N4_1 121.9(3) . . ?
C12_1 C11_1 N4_1 113.6(2) . . ?
C12_1 C11_1 C10_1 124.4(3) . . ?
C11_1 C12_1 N5_1 111.9(2) . . ?
C13_1 C12_1 N5_1 125.2(3) . . ?
C13_1 C12_1 C11_1 122.9(2) . . ?
H13a_1 C13_1 C12_1 109.5 . . ?
H13b_1 C13_1 C12_1 109.5 . . ?
H13b_1 C13_1 H13a_1 109.5 . . ?
H13c_1 C13_1 C12_1 109.5 . . ?
H13c_1 C13_1 H13a_1 109.5 . . ?
H13c_1 C13_1 H13b_1 109.5 . . ?
N2_1 C14_1 N1_1 120.6(3) . . ?
C15_1 C14_1 N1_1 119.3(3) . . ?
C15_1 C14_1 N2_1 120.1(3) . . ?
C16_1 C15_1 C14_1 119.2(3) . . ?
H15_1 C15_1 C14_1 120.39(18) . . ?
H15_1 C15_1 C16_1 120.39(19) . . ?
C17_1 C16_1 C15_1 120.7(3) . . ?
H16_1 C16_1 C15_1 119.66(19) . . ?
H16_1 C16_1 C17_1 119.66(18) . . ?
C18_1 C17_1 C16_1 117.8(3) . . ?
H17_1 C17_1 C16_1 121.10(18) . . ?
H17_1 C17_1 C18_1 121.10(17) . . ?
C17_1 C18_1 N2_1 121.4(3) . . ?
C19_1 C18_1 N2_1 113.8(2) . . ?
C19_1 C18_1 C17_1 124.8(3) . . ?
C18_1 C19_1 N3_1 112.6(2) . . ?
C20_1 C19_1 N3_1 124.4(3) . . ?
C20_1 C19_1 C18_1 123.0(2) . . ?
H20a_1 C20_1 C19_1 109.5 . . ?
H20b_1 C20_1 C19_1 109.5 . . ?
H20b_1 C20_1 H20a_1 109.5 . . ?
H20c_1 C20_1 C19_1 109.5 . . ?
H20c_1 C20_1 H20a_1 109.5 . . ?
H20c_1 C20_1 H20b_1 109.5 . . ?
C22_1 C21_1 N7_1 178.8(3) . . ?
H22a_1 C22_1 C21_1 109.5 . . ?
H22b_1 C22_1 C21_1 109.5 . . ?
H22b_1 C22_1 H22a_1 109.5 . . ?
H22c_1 C22_1 C21_1 109.5 . . ?
H22c_1 C22_1 H22a_1 109.5 . . ?
H22c_1 C22_1 H22b_1 109.5 . . ?
C24_1 C23_1 N6_1 179.2(3) . . ?
H24a_1 C24_1 C23_1 109.5 . . ?
H24b_1 C24_1 C23_1 109.5 . . ?
H24b_1 C24_1 H24a_1 109.5 . . ?
H24c_1 C24_1 C23_1 109.5 . . ?
H24c_1 C24_1 H24a_1 109.5 . . ?
H24c_1 C24_1 H24b_1 109.5 . . ?
C30_1 C25_1 C26_1 117.1(3) . . ?
B1_1 C25_1 C26_1 119.2(3) . . ?
B1_1 C25_1 C30_1 123.7(2) . . ?
C27_1 C26_1 C25_1 121.9(3) . . ?
H26_1 C26_1 C25_1 119.03(17) . . ?
H26_1 C26_1 C27_1 119.03(18) . . ?
C28_1 C27_1 C26_1 119.6(3) . . ?
H27_1 C27_1 C26_1 120.20(18) . . ?
H27_1 C27_1 C28_1 120.20(18) . . ?
C29_1 C28_1 C27_1 119.9(3) . . ?
H28_1 C28_1 C27_1 120.06(18) . . ?
H28_1 C28_1 C29_1 120.06(19) . . ?
C30_1 C29_1 C28_1 119.8(3) . . ?
H29_1 C29_1 C28_1 120.12(19) . . ?
H29_1 C29_1 C30_1 120.12(18) . . ?
C29_1 C30_1 C25_1 121.7(3) . . ?
H30_1 C30_1 C25_1 119.16(16) . . ?
H30_1 C30_1 C29_1 119.16(18) . . ?
C36_1 C31_1 C32_1 116.3(3) . . ?
B1_1 C31_1 C32_1 121.7(2) . . ?
B1_1 C31_1 C36_1 122.0(2) . . ?
C33_1 C32_1 C31_1 122.4(3) . . ?
H32_1 C32_1 C31_1 118.79(16) . . ?
H32_1 C32_1 C33_1 118.79(18) . . ?
C34_1 C33_1 C32_1 119.5(3) . . ?
H33_1 C33_1 C32_1 120.23(18) . . ?
H33_1 C33_1 C34_1 120.23(18) . . ?
C35_1 C34_1 C33_1 119.5(3) . . ?
H34_1 C34_1 C33_1 120.23(18) . . ?
H34_1 C34_1 C35_1 120.23(18) . . ?
C36_1 C35_1 C34_1 120.1(3) . . ?
H35_1 C35_1 C34_1 119.93(18) . . ?
H35_1 C35_1 C36_1 119.93(18) . . ?
C35_1 C36_1 C31_1 122.1(3) . . ?
H36_1 C36_1 C31_1 118.96(16) . . ?
H36_1 C36_1 C35_1 118.96(18) . . ?
O2_1 B1_1 O1_1 112.7(2) . . ?
C25_1 B1_1 O1_1 102.8(2) . . ?
C25_1 B1_1 O2_1 103.0(2) . . ?
C31_1 B1_1 O1_1 110.7(2) . . ?
C31_1 B1_1 O2_1 111.4(2) . . ?
C31_1 B1_1 C25_1 115.8(2) . . ?
C42_3 C37_3 C38_3 115.5(3) . . ?
B2_3 C37_3 C38_3 124.0(3) . . ?
B2_3 C37_3 C42_3 120.4(3) . . ?
C39_3 C38_3 C37_3 122.3(3) . . ?
H38_3 C38_3 C37_3 118.85(17) . . ?
H38_3 C38_3 C39_3 118.8(2) . . ?
C40_3 C39_3 C38_3 120.2(3) . . ?
H39_3 C39_3 C38_3 119.9(2) . . ?
H39_3 C39_3 C40_3 119.92(19) . . ?
C41_3 C40_3 C39_3 119.1(3) . . ?
H40_3 C40_3 C39_3 120.47(19) . . ?
H40_3 C40_3 C41_3 120.47(19) . . ?
C42_3 C41_3 C40_3 120.5(3) . . ?
H41_3 C41_3 C40_3 119.77(19) . . ?
H41_3 C41_3 C42_3 119.8(2) . . ?
C41_3 C42_3 C37_3 122.5(3) . . ?
H42_3 C42_3 C37_3 118.75(17) . . ?
H42_3 C42_3 C41_3 118.7(2) . . ?
C48_3 C43_3 C44_3 115.3(3) . . ?
B2_3 C43_3 C44_3 125.6(2) . . ?
B2_3 C43_3 C48_3 118.8(2) . . ?
C45_3 C44_3 C43_3 122.5(3) . . ?
H44_3 C44_3 C43_3 118.73(16) . . ?
H44_3 C44_3 C45_3 118.73(18) . . ?
C46_3 C45_3 C44_3 120.4(3) . . ?
H45_3 C45_3 C44_3 119.82(18) . . ?
H45_3 C45_3 C46_3 119.82(18) . . ?
C47_3 C46_3 C45_3 118.8(3) . . ?
H46_3 C46_3 C45_3 120.61(18) . . ?
H46_3 C46_3 C47_3 120.61(17) . . ?
C48_3 C47_3 C46_3 120.4(3) . . ?
H47_3 C47_3 C46_3 119.81(17) . . ?
H47_3 C47_3 C48_3 119.81(18) . . ?
C47_3 C48_3 C43_3 122.7(3) . . ?
H48_3 C48_3 C43_3 118.67(17) . . ?
H48_3 C48_3 C47_3 118.67(18) . . ?
C54_3 C49_3 C50_3 115.0(3) . . ?
B2_3 C49_3 C50_3 121.5(3) . . ?
B2_3 C49_3 C54_3 123.0(3) . . ?
C51_3 C50_3 C49_3 122.5(3) . . ?
H50_3 C50_3 C49_3 118.74(18) . . ?
H50_3 C50_3 C51_3 118.7(2) . . ?
C52_3 C51_3 C50_3 120.3(3) . . ?
H51_3 C51_3 C50_3 119.8(2) . . ?
H51_3 C51_3 C52_3 119.8(2) . . ?
C53_3 C52_3 C51_3 118.6(3) . . ?
H52_3 C52_3 C51_3 120.7(2) . . ?
H52_3 C52_3 C53_3 120.7(2) . . ?
C54_3 C53_3 C52_3 121.0(3) . . ?
H53_3 C53_3 C52_3 119.5(2) . . ?
H53_3 C53_3 C54_3 119.5(2) . . ?
C53_3 C54_3 C49_3 122.6(3) . . ?
H54_3 C54_3 C49_3 118.71(18) . . ?
H54_3 C54_3 C53_3 118.7(2) . . ?
C60_3 C55_3 C56_3 114.9(3) . . ?
B2_3 C55_3 C56_3 121.7(3) . . ?
B2_3 C55_3 C60_3 123.0(2) . . ?
C57_3 C56_3 C55_3 123.0(3) . . ?
H56_3 C56_3 C55_3 118.49(17) . . ?
H56_3 C56_3 C57_3 118.49(18) . . ?
C58_3 C57_3 C56_3 120.6(3) . . ?
H57_3 C57_3 C56_3 119.70(18) . . ?
H57_3 C57_3 C58_3 119.70(17) . . ?
C59_3 C58_3 C57_3 118.5(3) . . ?
H58_3 C58_3 C57_3 120.77(17) . . ?
H58_3 C58_3 C59_3 120.77(18) . . ?
C60_3 C59_3 C58_3 120.2(3) . . ?
H59_3 C59_3 C58_3 119.91(18) . . ?
H59_3 C59_3 C60_3 119.91(18) . . ?
C59_3 C60_3 C55_3 122.7(3) . . ?
H60_3 C60_3 C55_3 118.64(16) . . ?
H60_3 C60_3 C59_3 118.64(18) . . ?
C43_3 B2_3 C37_3 103.6(2) . . ?
C49_3 B2_3 C37_3 113.4(2) . . ?
C49_3 B2_3 C43_3 110.6(2) . . ?
C55_3 B2_3 C37_3 111.3(2) . . ?
C55_3 B2_3 C43_3 114.6(2) . . ?
C55_3 B2_3 C49_3 103.7(2) . . ?
C62_4 C61_4 N8_4 178.9(4) . . ?
H62a_4 C62_4 C61_4 109.5 . . ?
H62b_4 C62_4 C61_4 109.5 . . ?
H62b_4 C62_4 H62a_4 109.5 . . ?
H62c_4 C62_4 C61_4 109.5 . . ?
H62c_4 C62_4 H62a_4 109.5 . . ?
H62c_4 C62_4 H62b_4 109.5 . . ?

loop_
_geom_bond_atom_site_label_1
_geom_bond_atom_site_label_2
_geom_bond_distance
_geom_bond_site_symmetry_2
_geom_bond_publ_flag
Fe1_1 N2_1 1.906(2) . ?
Fe1_1 N3_1 1.882(2) . ?
Fe1_1 N4_1 1.901(2) . ?
Fe1_1 N5_1 1.882(2) . ?
Fe1_1 N6_1 1.950(2) . ?
Fe1_1 N7_1 1.932(2) . ?
O1_1 N3_1 1.365(3) . ?
O1_1 B1_1 1.539(3) . ?
O2_1 N5_1 1.371(3) . ?
O2_1 B1_1 1.524(3) . ?
N1_1 C1_1 1.458(4) . ?
N1_1 C7_1 1.419(4) . ?
N1_1 C14_1 1.412(4) . ?
N2_1 C14_1 1.326(4) . ?
N2_1 C18_1 1.372(3) . ?
N3_1 C19_1 1.305(3) . ?
N4_1 C7_1 1.335(4) . ?
N4_1 C11_1 1.376(4) . ?
N5_1 C12_1 1.303(3) . ?
N6_1 C23_1 1.151(4) . ?
N7_1 C21_1 1.147(3) . ?
C1_1 C2_1 1.376(5) . ?
C1_1 C6_1 1.382(4) . ?
C2_1 C3_1 1.387(5) . ?
C2_1 H2_1 0.9500 . ?
C3_1 C4_1 1.390(7) . ?
C3_1 H3_1 0.9500 . ?
C4_1 C5_1 1.363(7) . ?
C4_1 H4_1 0.9500 . ?
C5_1 C6_1 1.379(5) . ?
C5_1 H5_1 0.9500 . ?
C6_1 H6_1 0.9500 . ?
C7_1 C8_1 1.405(4) . ?
C8_1 C9_1 1.379(4) . ?
C8_1 H8_1 0.9500 . ?
C9_1 C10_1 1.383(4) . ?
C9_1 H9_1 0.9500 . ?
C10_1 C11_1 1.369(4) . ?
C10_1 H10_1 0.9500 . ?
C11_1 C12_1 1.471(4) . ?
C12_1 C13_1 1.482(4) . ?
C13_1 H13a_1 0.9800 . ?
C13_1 H13b_1 0.9800 . ?
C13_1 H13c_1 0.9800 . ?
C14_1 C15_1 1.398(4) . ?
C15_1 C16_1 1.375(5) . ?
C15_1 H15_1 0.9500 . ?
C16_1 C17_1 1.387(4) . ?
C16_1 H16_1 0.9500 . ?
C17_1 C18_1 1.373(4) . ?
C17_1 H17_1 0.9500 . ?
C18_1 C19_1 1.462(4) . ?
C19_1 C20_1 1.491(4) . ?
C20_1 H20a_1 0.9800 . ?
C20_1 H20b_1 0.9800 . ?
C20_1 H20c_1 0.9800 . ?
C21_1 C22_1 1.455(4) . ?
C22_1 H22a_1 0.9800 . ?
C22_1 H22b_1 0.9800 . ?
C22_1 H22c_1 0.9800 . ?
C23_1 C24_1 1.449(4) . ?
C24_1 H24a_1 0.9800 . ?
C24_1 H24b_1 0.9800 . ?
C24_1 H24c_1 0.9800 . ?
C25_1 C26_1 1.394(4) . ?
C25_1 C30_1 1.382(4) . ?
C25_1 B1_1 1.613(4) . ?
C26_1 C27_1 1.389(4) . ?
C26_1 H26_1 0.9500 . ?
C27_1 C28_1 1.376(5) . ?
C27_1 H27_1 0.9500 . ?
C28_1 C29_1 1.382(4) . ?
C28_1 H28_1 0.9500 . ?
C29_1 C30_1 1.394(4) . ?
C29_1 H29_1 0.9500 . ?
C30_1 H30_1 0.9500 . ?
C31_1 C32_1 1.395(4) . ?
C31_1 C36_1 1.397(4) . ?
C31_1 B1_1 1.610(4) . ?
C32_1 C33_1 1.385(4) . ?
C32_1 H32_1 0.9500 . ?
C33_1 C34_1 1.392(4) . ?
C33_1 H33_1 0.9500 . ?
C34_1 C35_1 1.374(4) . ?
C34_1 H34_1 0.9500 . ?
C35_1 C36_1 1.388(4) . ?
C35_1 H35_1 0.9500 . ?
C36_1 H36_1 0.9500 . ?
C37_3 C38_3 1.399(4) . ?
C37_3 C42_3 1.401(4) . ?
C37_3 B2_3 1.654(4) . ?
C38_3 C39_3 1.397(4) . ?
C38_3 H38_3 0.9500 . ?
C39_3 C40_3 1.379(5) . ?
C39_3 H39_3 0.9500 . ?
C40_3 C41_3 1.377(5) . ?
C40_3 H40_3 0.9500 . ?
C41_3 C42_3 1.387(4) . ?
C41_3 H41_3 0.9500 . ?
C42_3 H42_3 0.9500 . ?
C43_3 C44_3 1.391(4) . ?
C43_3 C48_3 1.407(4) . ?
C43_3 B2_3 1.655(4) . ?
C44_3 C45_3 1.402(4) . ?
C44_3 H44_3 0.9500 . ?
C45_3 C46_3 1.381(4) . ?
C45_3 H45_3 0.9500 . ?
C46_3 C47_3 1.378(5) . ?
C46_3 H46_3 0.9500 . ?
C47_3 C48_3 1.392(4) . ?
C47_3 H47_3 0.9500 . ?
C48_3 H48_3 0.9500 . ?
C49_3 C50_3 1.402(4) . ?
C49_3 C54_3 1.397(4) . ?
C49_3 B2_3 1.641(4) . ?
C50_3 C51_3 1.389(5) . ?
C50_3 H50_3 0.9500 . ?
C51_3 C52_3 1.381(5) . ?
C51_3 H51_3 0.9500 . ?
C52_3 C53_3 1.367(5) . ?
C52_3 H52_3 0.9500 . ?
C53_3 C54_3 1.383(5) . ?
C53_3 H53_3 0.9500 . ?
C54_3 H54_3 0.9500 . ?
C55_3 C56_3 1.407(4) . ?
C55_3 C60_3 1.396(4) . ?
C55_3 B2_3 1.630(4) . ?
C56_3 C57_3 1.387(4) . ?
C56_3 H56_3 0.9500 . ?
C57_3 C58_3 1.379(4) . ?
C57_3 H57_3 0.9500 . ?
C58_3 C59_3 1.391(4) . ?
C58_3 H58_3 0.9500 . ?
C59_3 C60_3 1.401(4) . ?
C59_3 H59_3 0.9500 . ?
C60_3 H60_3 0.9500 . ?
N8_4 C61_4 1.125(5) . ?
C61_4 C62_4 1.432(6) . ?
C62_4 H62a_4 0.9800 . ?
C62_4 H62b_4 0.9800 . ?
C62_4 H62c_4 0.9800 . ?

loop_
_geom_torsion_atom_site_label_1
_geom_torsion_atom_site_label_2
_geom_torsion_atom_site_label_3
_geom_torsion_atom_site_label_4
_geom_torsion
_geom_torsion_site_symmetry_1
_geom_torsion_site_symmetry_2
_geom_torsion_site_symmetry_3
_geom_torsion_site_symmetry_4
_geom_torsion_publ_flag
Fe1_1 N2_1 C14_1 N1_1 5.0(2) . . . . ?
Fe1_1 N2_1 C14_1 C15_1 -175.7(3) . . . . ?
Fe1_1 N2_1 C18_1 C17_1 175.3(2) . . . . ?
Fe1_1 N2_1 C18_1 C19_1 -4.93(19) . . . . ?
Fe1_1 N3_1 O1_1 B1_1 -26.5(2) . . . . ?
Fe1_1 N3_1 C19_1 C18_1 1.18(19) . . . . ?
Fe1_1 N3_1 C19_1 C20_1 -179.70(19) . . . . ?
Fe1_1 N4_1 C7_1 N1_1 0.8(2) . . . . ?
Fe1_1 N4_1 C7_1 C8_1 -177.8(2) . . . . ?
Fe1_1 N4_1 C11_1 C10_1 177.97(18) . . . . ?
Fe1_1 N4_1 C11_1 C12_1 -2.03(19) . . . . ?
Fe1_1 N5_1 O2_1 B1_1 35.7(2) . . . . ?
Fe1_1 N5_1 C12_1 C11_1 -1.43(19) . . . . ?
Fe1_1 N5_1 C12_1 C13_1 178.99(19) . . . . ?
O1_1 N3_1 C19_1 C18_1 174.5(2) . . . . ?
O1_1 N3_1 C19_1 C20_1 -6.3(3) . . . . ?
O1_1 B1_1 O2_1 N5_1 -60.6(2) . . . . ?
O1_1 B1_1 C25_1 C26_1 -51.5(2) . . . . ?
O1_1 B1_1 C25_1 C30_1 129.4(2) . . . . ?
O1_1 B1_1 C31_1 C32_1 154.0(2) . . . . ?
O1_1 B1_1 C31_1 C36_1 -29.3(3) . . . . ?
O2_1 N5_1 C12_1 C11_1 -174.5(2) . . . . ?
O2_1 N5_1 C12_1 C13_1 5.9(3) . . . . ?
O2_1 B1_1 C25_1 C26_1 65.8(2) . . . . ?
O2_1 B1_1 C25_1 C30_1 -113.3(2) . . . . ?
O2_1 B1_1 C31_1 C32_1 27.8(3) . . . . ?
O2_1 B1_1 C31_1 C36_1 -155.6(2) . . . . ?
N1_1 C1_1 C2_1 C3_1 -179.9(4) . . . . ?
N1_1 C1_1 C6_1 C5_1 179.0(3) . . . . ?
N1_1 C7_1 N4_1 C11_1 176.2(2) . . . . ?
N1_1 C7_1 C8_1 C9_1 -177.8(3) . . . . ?
N1_1 C14_1 N2_1 C18_1 -177.7(2) . . . . ?
N1_1 C14_1 C15_1 C16_1 179.9(3) . . . . ?
N2_1 C14_1 C15_1 C16_1 0.5(4) . . . . ?
N2_1 C18_1 C17_1 C16_1 0.9(3) . . . . ?
N2_1 C18_1 C19_1 N3_1 2.5(3) . . . . ?
N2_1 C18_1 C19_1 C20_1 -176.6(2) . . . . ?
N3_1 C19_1 C18_1 C17_1 -177.7(2) . . . . ?
N4_1 C7_1 C8_1 C9_1 0.8(3) . . . . ?
N4_1 C11_1 C10_1 C9_1 0.1(3) . . . . ?
N4_1 C11_1 C12_1 N5_1 2.2(3) . . . . ?
N4_1 C11_1 C12_1 C13_1 -178.2(2) . . . . ?
N5_1 C12_1 C11_1 C10_1 -177.8(2) . . . . ?
C1_1 C2_1 C3_1 C4_1 0.1(5) . . . . ?
C1_1 C6_1 C5_1 C4_1 1.5(5) . . . . ?
C2_1 C3_1 C4_1 C5_1 0.2(7) . . . . ?
C3_1 C4_1 C5_1 C6_1 -1.1(7) . . . . ?
C7_1 C8_1 C9_1 C10_1 1.3(3) . . . . ?
C8_1 C9_1 C10_1 C11_1 -1.7(3) . . . . ?
C9_1 C10_1 C11_1 C12_1 -179.9(2) . . . . ?
C10_1 C11_1 C12_1 C13_1 1.8(3) . . . . ?
C14_1 C15_1 C16_1 C17_1 -2.0(4) . . . . ?
C15_1 C16_1 C17_1 C18_1 1.3(4) . . . . ?
C16_1 C17_1 C18_1 C19_1 -178.9(3) . . . . ?
C17_1 C18_1 C19_1 C20_1 3.2(3) . . . . ?
C25_1 C26_1 C27_1 C28_1 0.6(3) . . . . ?
C25_1 C30_1 C29_1 C28_1 -0.5(3) . . . . ?
C25_1 B1_1 C31_1 C32_1 -89.5(3) . . . . ?
C25_1 B1_1 C31_1 C36_1 87.2(3) . . . . ?
C26_1 C27_1 C28_1 C29_1 0.0(3) . . . . ?
C27_1 C28_1 C29_1 C30_1 -0.1(4) . . . . ?
C31_1 C32_1 C33_1 C34_1 -1.0(4) . . . . ?
C31_1 C36_1 C35_1 C34_1 -0.3(3) . . . . ?
C32_1 C33_1 C34_1 C35_1 0.4(4) . . . . ?
C33_1 C34_1 C35_1 C36_1 0.2(4) . . . . ?
C37_3 C38_3 C39_3 C40_3 1.3(4) . . . . ?
C37_3 C42_3 C41_3 C40_3 -0.2(3) . . . . ?
C37_3 B2_3 C43_3 C44_3 -101.0(2) . . . . ?
C37_3 B2_3 C43_3 C48_3 72.6(2) . . . . ?
C37_3 B2_3 C49_3 C50_3 -151.8(2) . . . . ?
C37_3 B2_3 C49_3 C54_3 37.0(3) . . . . ?
C37_3 B2_3 C55_3 C56_3 -33.9(3) . . . . ?
C37_3 B2_3 C55_3 C60_3 153.7(2) . . . . ?
C38_3 C39_3 C40_3 C41_3 -1.2(4) . . . . ?
C39_3 C40_3 C41_3 C42_3 0.7(4) . . . . ?
C43_3 C44_3 C45_3 C46_3 -1.0(3) . . . . ?
C43_3 C48_3 C47_3 C46_3 -0.9(3) . . . . ?
C43_3 B2_3 C49_3 C50_3 -35.9(3) . . . . ?
C43_3 B2_3 C49_3 C54_3 152.8(2) . . . . ?
C43_3 B2_3 C55_3 C56_3 -151.0(2) . . . . ?
C43_3 B2_3 C55_3 C60_3 36.6(3) . . . . ?
C44_3 C45_3 C46_3 C47_3 0.9(3) . . . . ?
C45_3 C46_3 C47_3 C48_3 0.1(3) . . . . ?
C49_3 C50_3 C51_3 C52_3 -0.8(4) . . . . ?
C49_3 C54_3 C53_3 C52_3 -1.3(4) . . . . ?
C49_3 B2_3 C55_3 C56_3 88.3(2) . . . . ?
C49_3 B2_3 C55_3 C60_3 -84.1(3) . . . . ?
C50_3 C51_3 C52_3 C53_3 0.8(4) . . . . ?
C51_3 C52_3 C53_3 C54_3 0.3(4) . . . . ?
C55_3 C56_3 C57_3 C58_3 -0.3(4) . . . . ?
C55_3 C60_3 C59_3 C58_3 -2.3(4) . . . . ?
C56_3 C57_3 C58_3 C59_3 1.3(4) . . . . ?
C57_3 C58_3 C59_3 C60_3 -0.1(4) . . . . ?

loop_
_smtbx_masks_void_nr
_smtbx_masks_void_average_x
_smtbx_masks_void_average_y
_smtbx_masks_void_average_z
_smtbx_masks_void_volume
_smtbx_masks_void_count_electrons
_smtbx_masks_void_content
1 0.500 -0.665 -0.113 908.2 180.8 ?
